data_2242917
loop_
_publ_author_name
'Radtke, Julian'
'Lerner, Hans-Wolfram'
'Bolte, Michael'

_publ_section_title
;
 Polymorphism and pseudosymmetry of
 10,10'-oxybis(9-thia-10-hydro-10-boraanthracene)
;
_journal_coeditor_code LH5900
_journal_issue 5
_journal_name_full 'Acta Crystallographica Section E'
_journal_page_first 690
_journal_page_last 694
_journal_paper_doi 10.1107/S205698901900522X
_journal_volume 75
_journal_year 2019
_chemical_formula_iupac 'C24 H16 B2 O S2'
_chemical_formula_moiety 'C24 H16 B2 O S2'
_chemical_formula_sum 'C24 H16 B2 O S2'
_chemical_formula_weight 406.11
_chemical_name_systematic
;
10,10'-Oxybis(9-thia-10-hydro-10-boraanthracene)
;
_space_group_crystal_system monoclinic
_space_group_IT_number 14
_space_group_name_Hall '-P 2ybc'
_space_group_name_H-M_alt 'P 1 21/c 1'
_symmetry_space_group_name_Hall '-P 2ybc'
_symmetry_space_group_name_H-M 'P 1 21/c 1'
_atom_sites_solution_hydrogens geom
_atom_sites_solution_primary direct
_audit_creation_method SHELXL
_cell_angle_alpha 90
_cell_angle_beta 92.217(6)
_cell_angle_gamma 90
_cell_formula_units_Z 8
_cell_length_a 23.2471(18)
_cell_length_b 12.5949(16)
_cell_length_c 13.3561(11)
_cell_measurement_reflns_used 6545
_cell_measurement_temperature 173(2)
_cell_measurement_theta_max 23.85
_cell_measurement_theta_min 2.28
_cell_volume 3907.7(7)
_computing_cell_refinement
;
X-AREA (Stoe & Cie, 2001)
;
_computing_data_collection
;
X-AREA (Stoe & Cie, 2001)
;
_computing_data_reduction
;
X-AREA (Stoe & Cie, 2001)
;
_computing_molecular_graphics
;
XP in SHELXTL-Plus (Sheldrick, 2008)
;
_computing_publication_material
;
SHELXL2014 (Sheldrick, 2014)
;
_computing_structure_refinement
;
SHELXL2014 (Sheldrick, 2015)
;
_computing_structure_solution
;
SHELXS97 (Sheldrick, 2008)
;
_diffrn_ambient_temperature 173(2)
_diffrn_measured_fraction_theta_full 0.999
_diffrn_measured_fraction_theta_max 0.999
_diffrn_measurement_device_type 'Stoe IPDS II two-circle'
_diffrn_measurement_method \w
_diffrn_radiation_type MoK\a
_diffrn_radiation_wavelength 0.71073
_diffrn_reflns_av_unetI/netI 0.1510
_diffrn_reflns_limit_h_max 27
_diffrn_reflns_limit_h_min -27
_diffrn_reflns_limit_k_max 14
_diffrn_reflns_limit_k_min -14
_diffrn_reflns_limit_l_max 15
_diffrn_reflns_limit_l_min -15
_diffrn_reflns_number 32689
_diffrn_reflns_theta_full 25.000
_diffrn_reflns_theta_max 25.027
_diffrn_reflns_theta_min 2.368
_diffrn_source 'Genix 3D I\mS microfocus X-ray source'
_exptl_absorpt_coefficient_mu 0.286
_exptl_absorpt_correction_T_max 1.000
_exptl_absorpt_correction_T_min 0.677
_exptl_absorpt_correction_type multi-scan
_exptl_absorpt_process_details
;
(X-Area; Stoe & Cie, 2001)
;
_exptl_crystal_colour colourless
_exptl_crystal_density_diffrn 1.381
_exptl_crystal_description needle
_exptl_crystal_F_000 1680
_exptl_crystal_size_max 0.190
_exptl_crystal_size_mid 0.120
_exptl_crystal_size_min 0.090
_refine_diff_density_max 0.481
_refine_diff_density_min -0.284
_refine_ls_extinction_method none
_refine_ls_goodness_of_fit_ref 0.864
_refine_ls_hydrogen_treatment constr
_refine_ls_matrix_type full
_refine_ls_number_parameters 524
_refine_ls_number_reflns 32689
_refine_ls_number_restraints 0
_refine_ls_restrained_S_all 0.864
_refine_ls_R_factor_all 0.1765
_refine_ls_R_factor_gt 0.0788
_refine_ls_shift/su_max 0.000
_refine_ls_shift/su_mean 0.000
_refine_ls_structure_factor_coef Fsqd
_refine_ls_weighting_details 'w=1/[\s^2^(Fo^2^)+(0.0581P)^2^] where P=(Fo^2^+2Fc^2^)/3'
_refine_ls_weighting_scheme calc
_refine_ls_wR_factor_gt 0.1461
_refine_ls_wR_factor_ref 0.1835
_reflns_number_gt 13195
_reflns_number_total 32689
_reflns_threshold_expression 'I > 2\s(I)'
_cod_data_source_file lh5900sup1.cif
_cod_data_source_block II
_cod_database_code 2242917
_shelx_space_group_comment
;
The symmetry employed for this shelxl refinement is uniquely defined
by the following loop, which should always be used as a source of
symmetry information in preference to the above space-group names.
They are only intended as comments.
;
_shelx_estimated_absorpt_t_min 0.948
_shelx_estimated_absorpt_t_max 0.975

loop_
_space_group_symop_operation_xyz
'x, y, z'
'-x, y+1/2, -z+1/2'
'-x, -y, -z'
'x, -y-1/2, z-1/2'

loop_
_atom_site_type_symbol
_atom_site_label
_atom_site_fract_x
_atom_site_fract_y
_atom_site_fract_z
_atom_site_U_iso_or_equiv
_atom_site_adp_type
_atom_site_calc_flag
_atom_site_occupancy
S S1 0.43516(7) 0.40888(17) 0.35977(14) 0.0626(5) Uani d 1
S S2 0.82281(8) 0.37484(16) 0.36230(15) 0.0662(5) Uani d 1
B B1 0.5722(3) 0.4025(8) 0.3877(7) 0.062(2) Uani d 1
B B2 0.6871(4) 0.3869(9) 0.3866(8) 0.074(3) Uani d 1
O O1 0.6303(2) 0.3935(6) 0.3941(5) 0.111(2) Uani d 1
C C1 0.5359(3) 0.3507(6) 0.4647(6) 0.0570(19) Uani d 1
C C2 0.4763(3) 0.3519(5) 0.4574(5) 0.0520(18) Uani d 1
C C3 0.4441(3) 0.3024(6) 0.5317(5) 0.0613(19) Uani d 1
H H3 0.4033 0.3031 0.5258 0.074 Uiso calc 1
C C4 0.4704(4) 0.2541(6) 0.6109(6) 0.070(2) Uani d 1
H H4 0.4480 0.2207 0.6599 0.084 Uiso calc 1
C C5 0.5290(4) 0.2531(7) 0.6210(6) 0.077(2) Uani d 1
H H5 0.5472 0.2192 0.6773 0.092 Uiso calc 1
C C6 0.5616(3) 0.3000(7) 0.5514(7) 0.072(2) Uani d 1
H H6 0.6024 0.2993 0.5604 0.087 Uiso calc 1
C C11 0.5436(3) 0.4650(6) 0.2981(6) 0.060(2) Uani d 1
C C12 0.4842(3) 0.4719(6) 0.2839(6) 0.0580(19) Uani d 1
C C13 0.4584(4) 0.5294(6) 0.2030(6) 0.074(2) Uani d 1
H H13 0.4177 0.5338 0.1944 0.089 Uiso calc 1
C C14 0.4934(5) 0.5785(7) 0.1376(7) 0.091(3) Uani d 1
H H14 0.4770 0.6155 0.0815 0.109 Uiso calc 1
C C15 0.5524(5) 0.5751(7) 0.1520(8) 0.089(3) Uani d 1
H H15 0.5760 0.6134 0.1081 0.107 Uiso calc 1
C C16 0.5768(4) 0.5181(7) 0.2273(7) 0.076(2) Uani d 1
H H16 0.6176 0.5134 0.2330 0.092 Uiso calc 1
C C21 0.7261(3) 0.4665(6) 0.4404(6) 0.065(2) Uani d 1
C C22 0.7854(3) 0.4663(6) 0.4341(6) 0.0612(19) Uani d 1
C C23 0.8199(4) 0.5424(7) 0.4834(6) 0.081(2) Uani d 1
H H23 0.8604 0.5422 0.4767 0.098 Uiso calc 1
C C24 0.7940(7) 0.6184(8) 0.5424(8) 0.114(4) Uani d 1
H H24 0.8172 0.6702 0.5763 0.137 Uiso calc 1
C C25 0.7353(7) 0.6198(10) 0.5525(7) 0.120(5) Uani d 1
H H25 0.7179 0.6704 0.5945 0.144 Uiso calc 1
C C26 0.7032(5) 0.5474(9) 0.5011(7) 0.093(3) Uani d 1
H H26 0.6626 0.5508 0.5059 0.111 Uiso calc 1
C C31 0.7129(3) 0.2958(6) 0.3196(5) 0.0561(19) Uani d 1
C C32 0.7713(3) 0.2881(6) 0.3083(5) 0.0490(17) Uani d 1
C C33 0.7945(3) 0.2069(7) 0.2520(6) 0.070(2) Uani d 1
H H33 0.8349 0.2025 0.2454 0.084 Uiso calc 1
C C34 0.7590(5) 0.1329(7) 0.2057(7) 0.082(3) Uani d 1
H H34 0.7752 0.0786 0.1663 0.098 Uiso calc 1
C C35 0.7018(5) 0.1363(8) 0.2154(8) 0.088(3) Uani d 1
H H35 0.6777 0.0849 0.1829 0.106 Uiso calc 1
C C36 0.6780(4) 0.2161(8) 0.2737(7) 0.080(3) Uani d 1
H H36 0.6377 0.2169 0.2827 0.096 Uiso calc 1
O O1A 0.1319(2) 0.4253(5) 0.1099(5) 0.0859(18) Uani d 1
B B1A 0.1859(4) 0.3986(7) 0.1160(6) 0.057(2) Uani d 1
B B2A 0.0740(4) 0.4187(7) 0.1190(7) 0.060(2) Uani d 1
S S1A 0.32048(9) 0.3448(2) 0.1355(2) 0.0927(8) Uani d 1
S S2A -0.06322(7) 0.40963(15) 0.13954(14) 0.0575(5) Uani d 1
C C1A 0.2075(3) 0.2985(6) 0.1766(6) 0.0607(19) Uani d 1
C C2A 0.2660(3) 0.2748(6) 0.1860(6) 0.070(2) Uani d 1
C C3A 0.2841(6) 0.1879(9) 0.2445(8) 0.110(4) Uani d 1
H H3A 0.3241 0.1737 0.2536 0.132 Uiso calc 1
C C4A 0.2448(9) 0.1223(11) 0.2894(9) 0.146(7) Uani d 1
H H4A 0.2572 0.0615 0.3264 0.175 Uiso calc 1
C C5A 0.1879(7) 0.1474(9) 0.2791(7) 0.118(4) Uani d 1
H H5A 0.1608 0.1038 0.3111 0.142 Uiso calc 1
C C6A 0.1685(4) 0.2315(8) 0.2253(7) 0.085(3) Uani d 1
H H6A 0.1284 0.2459 0.2199 0.102 Uiso calc 1
C C11A 0.2300(3) 0.4673(6) 0.0636(5) 0.0581(19) Uani d 1
C C12A 0.2880(3) 0.4474(7) 0.0666(5) 0.064(2) Uani d 1
C C13A 0.3269(5) 0.5114(12) 0.0160(10) 0.117(4) Uani d 1
H H13A 0.3667 0.4939 0.0186 0.140 Uiso calc 1
C C14A 0.3094(10) 0.5935(16) -0.0338(11) 0.165(9) Uani d 1
H H14A 0.3364 0.6362 -0.0671 0.198 Uiso calc 1
C C15A 0.2528(9) 0.6196(11) -0.0393(9) 0.139(6) Uani d 1
H H15A 0.2407 0.6814 -0.0750 0.167 Uiso calc 1
C C16A 0.2125(5) 0.5574(8) 0.0061(7) 0.096(3) Uani d 1
H H16A 0.1729 0.5750 -0.0011 0.115 Uiso calc 1
C C21A 0.0463(3) 0.4731(5) 0.2099(5) 0.0517(17) Uani d 1
C C22A -0.0127(3) 0.4733(5) 0.2212(5) 0.0510(17) Uani d 1
C C23A -0.0368(3) 0.5254(6) 0.3030(6) 0.063(2) Uani d 1
H H23A -0.0773 0.5254 0.3098 0.076 Uiso calc 1
C C24A -0.0018(4) 0.5758(6) 0.3724(6) 0.072(2) Uani d 1
H H24A -0.0184 0.6117 0.4269 0.086 Uiso calc 1
C C25A 0.0569(4) 0.5755(6) 0.3645(6) 0.073(2) Uani d 1
H H25A 0.0813 0.6094 0.4135 0.087 Uiso calc 1
C C26A 0.0794(3) 0.5247(6) 0.2839(7) 0.072(2) Uani d 1
H H26A 0.1200 0.5249 0.2784 0.086 Uiso calc 1
C C31A 0.0356(3) 0.3593(5) 0.0389(5) 0.0499(17) Uani d 1
C C32A -0.0237(3) 0.3539(5) 0.0422(5) 0.0466(16) Uani d 1
C C33A -0.0569(3) 0.3003(6) -0.0300(6) 0.0596(19) Uani d 1
H H33A -0.0976 0.2969 -0.0255 0.072 Uiso calc 1
C C34A -0.0305(4) 0.2526(6) -0.1077(6) 0.065(2) Uani d 1
H H34A -0.0530 0.2169 -0.1581 0.078 Uiso calc 1
C C35A 0.0280(4) 0.2555(7) -0.1138(6) 0.072(2) Uani d 1
H H35A 0.0461 0.2205 -0.1671 0.087 Uiso calc 1
C C36A 0.0601(3) 0.3090(6) -0.0425(7) 0.067(2) Uani d 1
H H36A 0.1007 0.3122 -0.0485 0.080 Uiso calc 1

loop_
_atom_site_aniso_label
_atom_site_aniso_U_11
_atom_site_aniso_U_22
_atom_site_aniso_U_33
_atom_site_aniso_U_12
_atom_site_aniso_U_13
_atom_site_aniso_U_23
S1 0.0533(11) 0.0670(13) 0.0674(13) 0.0100(9) 0.0028(8) 0.0037(11)
S2 0.0521(11) 0.0658(13) 0.0808(14) -0.0020(9) 0.0062(8) -0.0091(11)
B1 0.052(5) 0.063(6) 0.072(6) 0.008(4) 0.005(4) -0.008(5)
B2 0.054(6) 0.089(8) 0.080(7) 0.017(5) 0.014(4) 0.041(6)
O1 0.049(3) 0.160(7) 0.126(6) 0.033(4) 0.019(3) 0.036(5)
C1 0.053(4) 0.053(5) 0.065(5) 0.006(3) 0.001(3) -0.006(4)
C2 0.054(4) 0.041(4) 0.061(5) 0.008(3) 0.002(3) 0.000(3)
C3 0.070(5) 0.055(5) 0.058(5) 0.009(4) 0.002(3) 0.015(4)
C4 0.075(6) 0.056(5) 0.080(6) -0.009(4) 0.008(4) 0.003(4)
C5 0.098(7) 0.065(5) 0.066(5) -0.006(5) -0.011(4) 0.022(5)
C6 0.060(5) 0.062(6) 0.094(7) 0.011(4) -0.013(4) 0.000(5)
C11 0.058(5) 0.055(5) 0.069(5) -0.008(4) 0.022(4) -0.015(4)
C12 0.063(5) 0.041(5) 0.071(5) 0.003(3) 0.006(3) -0.009(4)
C13 0.090(6) 0.056(5) 0.076(6) 0.008(4) 0.000(4) 0.003(5)
C14 0.129(9) 0.061(6) 0.083(7) 0.007(6) 0.009(5) 0.011(5)
C15 0.121(8) 0.060(6) 0.088(7) -0.007(6) 0.032(6) 0.000(5)
C16 0.073(5) 0.064(6) 0.094(7) -0.007(4) 0.019(4) 0.001(5)
C21 0.076(6) 0.060(5) 0.059(5) 0.017(4) 0.007(4) 0.014(4)
C22 0.077(5) 0.048(5) 0.058(5) 0.000(4) 0.007(4) 0.010(4)
C23 0.111(7) 0.074(6) 0.058(5) -0.022(5) 0.001(4) 0.003(5)
C24 0.228(13) 0.058(7) 0.057(6) -0.021(8) 0.006(7) -0.011(5)
C25 0.241(15) 0.079(9) 0.041(6) 0.053(9) 0.028(8) 0.010(5)
C26 0.132(8) 0.090(8) 0.058(6) 0.052(6) 0.022(5) 0.009(5)
C31 0.046(4) 0.076(6) 0.045(4) -0.007(4) -0.009(3) 0.020(4)
C32 0.054(4) 0.047(4) 0.046(4) 0.000(3) -0.005(3) 0.010(3)
C33 0.070(5) 0.057(6) 0.082(6) 0.009(4) 0.002(4) -0.004(4)
C34 0.123(8) 0.056(6) 0.066(6) 0.003(6) -0.010(5) -0.009(4)
C35 0.116(8) 0.062(7) 0.085(7) -0.032(6) -0.022(5) 0.002(5)
C36 0.066(5) 0.093(7) 0.081(6) -0.024(5) -0.013(4) 0.037(6)
O1A 0.047(3) 0.097(5) 0.113(5) 0.014(3) 0.000(3) -0.017(4)
B1A 0.054(5) 0.060(6) 0.057(5) -0.002(4) 0.002(4) -0.020(4)
B2A 0.064(6) 0.043(5) 0.072(6) 0.010(4) -0.005(4) 0.010(4)
S1A 0.0523(13) 0.109(2) 0.116(2) 0.0165(12) 0.0001(11) -0.0204(16)
S2A 0.0587(11) 0.0531(12) 0.0611(12) 0.0003(9) 0.0078(8) -0.0040(10)
C1A 0.067(5) 0.054(5) 0.062(5) -0.007(4) 0.004(3) -0.010(4)
C2A 0.078(6) 0.055(5) 0.075(6) 0.015(4) 0.000(4) -0.020(4)
C3A 0.177(11) 0.057(7) 0.092(8) 0.044(7) -0.031(7) 0.009(6)
C4A 0.31(2) 0.051(8) 0.070(8) 0.040(11) -0.040(11) -0.016(6)
C5A 0.256(16) 0.060(8) 0.039(5) -0.036(9) 0.017(7) -0.006(5)
C6A 0.124(7) 0.071(7) 0.063(5) -0.031(5) 0.029(5) -0.021(5)
C11A 0.083(6) 0.055(5) 0.036(4) 0.002(4) -0.002(3) 0.002(3)
C12A 0.065(5) 0.079(6) 0.048(4) -0.015(4) 0.010(3) -0.009(4)
C13A 0.119(9) 0.130(11) 0.103(9) -0.056(8) 0.037(7) -0.041(8)
C14A 0.29(2) 0.134(16) 0.079(10) -0.109(18) 0.047(13) -0.040(10)
C15A 0.294(19) 0.057(7) 0.065(8) -0.037(12) -0.014(11) 0.014(6)
C16A 0.135(8) 0.071(7) 0.080(7) 0.002(6) -0.010(6) -0.012(6)
C21A 0.056(5) 0.042(4) 0.057(4) -0.004(3) -0.009(3) 0.003(3)
C22A 0.066(5) 0.037(4) 0.050(4) -0.005(3) 0.001(3) -0.001(3)
C23A 0.078(5) 0.052(5) 0.061(5) -0.007(4) 0.015(4) 0.002(4)
C24A 0.119(7) 0.052(5) 0.045(5) -0.011(5) 0.010(4) -0.019(4)
C25A 0.107(7) 0.052(5) 0.058(5) -0.014(5) -0.008(4) -0.020(4)
C26A 0.062(5) 0.056(6) 0.095(6) -0.012(4) -0.013(4) 0.007(5)
C31A 0.064(4) 0.035(4) 0.051(4) 0.006(3) 0.015(3) 0.002(3)
C32A 0.050(4) 0.039(4) 0.051(4) 0.008(3) 0.007(3) 0.002(3)
C33A 0.059(4) 0.051(5) 0.070(5) 0.002(3) 0.003(3) 0.004(4)
C34A 0.086(6) 0.057(5) 0.054(5) -0.005(4) 0.009(4) -0.002(4)
C35A 0.093(7) 0.058(5) 0.067(6) -0.002(5) 0.026(4) -0.006(4)
C36A 0.061(5) 0.047(5) 0.095(7) 0.004(4) 0.023(4) 0.004(4)

loop_
_atom_type_symbol
_atom_type_description
_atom_type_scat_dispersion_real
_atom_type_scat_dispersion_imag
_atom_type_scat_source
C C 0.0033 0.0016 'International Tables Vol C Tables 4.2.6.8 and 6.1.1.4'
H H 0.0000 0.0000 'International Tables Vol C Tables 4.2.6.8 and 6.1.1.4'
B B 0.0013 0.0007 'International Tables Vol C Tables 4.2.6.8 and 6.1.1.4'
O O 0.0106 0.0060 'International Tables Vol C Tables 4.2.6.8 and 6.1.1.4'
S S 0.1246 0.1234 'International Tables Vol C Tables 4.2.6.8 and 6.1.1.4'

loop_
_geom_angle_atom_site_label_1
_geom_angle_atom_site_label_2
_geom_angle_atom_site_label_3
_geom_angle
C12 S1 C2 105.7(3)
C22 S2 C32 106.8(4)
O1 B1 C1 120.3(8)
O1 B1 C11 118.9(7)
C1 B1 C11 120.7(6)
O1 B2 C21 120.0(9)
O1 B2 C31 119.1(9)
C21 B2 C31 120.9(7)
B2 O1 B1 172.0(7)
C2 C1 C6 116.6(6)
C2 C1 B1 122.2(7)
C6 C1 B1 121.2(7)
C1 C2 C3 120.1(6)
C1 C2 S1 125.2(5)
C3 C2 S1 114.7(5)
C4 C3 C2 121.0(7)
C4 C3 H3 119.5
C2 C3 H3 119.5
C3 C4 C5 120.3(7)
C3 C4 H4 119.9
C5 C4 H4 119.9
C6 C5 C4 120.7(8)
C6 C5 H5 119.7
C4 C5 H5 119.7
C5 C6 C1 121.4(7)
C5 C6 H6 119.3
C1 C6 H6 119.3
C12 C11 C16 116.5(8)
C12 C11 B1 121.8(6)
C16 C11 B1 121.7(7)
C11 C12 C13 121.7(7)
C11 C12 S1 124.1(6)
C13 C12 S1 114.2(6)
C14 C13 C12 118.3(8)
C14 C13 H13 120.9
C12 C13 H13 120.9
C13 C14 C15 120.8(9)
C13 C14 H14 119.6
C15 C14 H14 119.6
C16 C15 C14 120.7(8)
C16 C15 H15 119.7
C14 C15 H15 119.7
C15 C16 C11 121.9(8)
C15 C16 H16 119.1
C11 C16 H16 119.1
C22 C21 C26 115.6(8)
C22 C21 B2 123.3(7)
C26 C21 B2 121.1(8)
C21 C22 C23 121.6(8)
C21 C22 S2 123.5(6)
C23 C22 S2 114.9(6)
C24 C23 C22 119.1(9)
C24 C23 H23 120.5
C22 C23 H23 120.5
C25 C24 C23 121.1(10)
C25 C24 H24 119.4
C23 C24 H24 119.4
C26 C25 C24 118.2(10)
C26 C25 H25 120.9
C24 C25 H25 120.9
C25 C26 C21 124.4(10)
C25 C26 H26 117.8
C21 C26 H26 117.8
C32 C31 C36 117.0(8)
C32 C31 B2 120.6(7)
C36 C31 B2 122.3(7)
C31 C32 C33 121.0(7)
C31 C32 S2 124.9(6)
C33 C32 S2 114.1(5)
C34 C33 C32 120.3(8)
C34 C33 H33 119.9
C32 C33 H33 119.9
C35 C34 C33 120.9(9)
C35 C34 H34 119.5
C33 C34 H34 119.5
C34 C35 C36 119.5(8)
C34 C35 H35 120.3
C36 C35 H35 120.3
C35 C36 C31 121.2(8)
C35 C36 H36 119.4
C31 C36 H36 119.4
B1A O1A B2A 159.5(7)
O1A B1A C11A 119.2(8)
O1A B1A C1A 122.0(7)
C11A B1A C1A 118.8(7)
O1A B2A C21A 119.0(7)
O1A B2A C31A 120.8(7)
C21A B2A C31A 120.2(7)
C2A S1A C12A 106.2(4)
C22A S2A C32A 106.4(3)
C2A C1A C6A 118.1(8)
C2A C1A B1A 120.7(6)
C6A C1A B1A 121.1(8)
C1A C2A C3A 119.4(9)
C1A C2A S1A 126.2(6)
C3A C2A S1A 114.4(8)
C4A C3A C2A 121.2(12)
C4A C3A H3A 119.4
C2A C3A H3A 119.4
C5A C4A C3A 118.2(12)
C5A C4A H4A 120.9
C3A C4A H4A 120.9
C6A C5A C4A 122.7(12)
C6A C5A H5A 118.7
C4A C5A H5A 118.7
C5A C6A C1A 120.4(10)
C5A C6A H6A 119.8
C1A C6A H6A 119.8
C12A C11A C16A 114.9(7)
C12A C11A B1A 124.0(7)
C16A C11A B1A 121.1(8)
C11A C12A C13A 122.2(10)
C11A C12A S1A 123.9(6)
C13A C12A S1A 113.9(9)
C14A C13A C12A 120.8(15)
C14A C13A H13A 119.6
C12A C13A H13A 119.6
C13A C14A C15A 120.6(17)
C13A C14A H14A 119.7
C15A C14A H14A 119.7
C14A C15A C16A 120.8(15)
C14A C15A H15A 119.6
C16A C15A H15A 119.6
C15A C16A C11A 120.5(11)
C15A C16A H16A 119.8
C11A C16A H16A 119.8
C22A C21A C26A 116.4(7)
C22A C21A B2A 121.8(6)
C26A C21A B2A 121.8(7)
C21A C22A C23A 120.6(6)
C21A C22A S2A 124.8(5)
C23A C22A S2A 114.6(5)
C24A C23A C22A 120.0(7)
C24A C23A H23A 120.0
C22A C23A H23A 120.0
C23A C24A C25A 120.9(7)
C23A C24A H24A 119.6
C25A C24A H24A 119.6
C26A C25A C24A 118.1(7)
C26A C25A H25A 120.9
C24A C25A H25A 120.9
C25A C26A C21A 124.0(8)
C25A C26A H26A 118.0
C21A C26A H26A 118.0
C32A C31A C36A 116.1(6)
C32A C31A B2A 123.2(6)
C36A C31A B2A 120.7(7)
C31A C32A C33A 122.1(6)
C31A C32A S2A 123.5(5)
C33A C32A S2A 114.4(5)
C34A C33A C32A 119.1(7)
C34A C33A H33A 120.4
C32A C33A H33A 120.4
C33A C34A C35A 120.8(7)
C33A C34A H34A 119.6
C35A C34A H34A 119.6
C36A C35A C34A 119.4(7)
C36A C35A H35A 120.3
C34A C35A H35A 120.3
C35A C36A C31A 122.5(7)
C35A C36A H36A 118.8
C31A C36A H36A 118.8

loop_
_geom_bond_atom_site_label_1
_geom_bond_atom_site_label_2
_geom_bond_distance
S1 C12 1.744(8)
S1 C2 1.742(7)
S2 C22 1.751(8)
S2 C32 1.755(7)
B1 O1 1.356(9)
B1 C1 1.504(12)
B1 C11 1.559(12)
B2 O1 1.330(9)
B2 C21 1.515(14)
B2 C31 1.586(13)
C1 C2 1.385(8)
C1 C6 1.432(11)
C2 C3 1.411(10)
C3 C4 1.345(10)
C3 H3 0.9500
C4 C5 1.365(10)
C4 H4 0.9500
C5 C6 1.357(11)
C5 H5 0.9500
C6 H6 0.9500
C11 C12 1.391(9)
C11 C16 1.413(11)
C12 C13 1.416(11)
C13 C14 1.366(12)
C13 H13 0.9500
C14 C15 1.377(12)
C14 H14 0.9500
C15 C16 1.343(12)
C15 H15 0.9500
C16 H16 0.9500
C21 C22 1.384(9)
C21 C26 1.419(12)
C22 C23 1.398(11)
C23 C24 1.392(14)
C23 H23 0.9500
C24 C25 1.375(14)
C24 H24 0.9500
C25 C26 1.349(15)
C25 H25 0.9500
C26 H26 0.9500
C31 C32 1.375(8)
C31 C36 1.415(12)
C32 C33 1.391(10)
C33 C34 1.375(11)
C33 H33 0.9500
C34 C35 1.340(11)
C34 H34 0.9500
C35 C36 1.400(13)
C35 H35 0.9500
C36 H36 0.9500
O1A B1A 1.300(9)
O1A B2A 1.357(9)
B1A C11A 1.531(11)
B1A C1A 1.571(12)
B2A C21A 1.556(11)
B2A C31A 1.559(12)
S1A C2A 1.704(9)
S1A C12A 1.743(9)
S2A C22A 1.764(7)
S2A C32A 1.766(6)
C1A C2A 1.392(9)
C1A C6A 1.416(11)
C2A C3A 1.400(13)
C3A C4A 1.385(18)
C3A H3A 0.9500
C4A C5A 1.363(16)
C4A H4A 0.9500
C5A C6A 1.348(15)
C5A H5A 0.9500
C6A H6A 0.9500
C11A C12A 1.370(9)
C11A C16A 1.421(12)
C12A C13A 1.405(13)
C13A C14A 1.29(2)
C13A H13A 0.9500
C14A C15A 1.357(19)
C14A H14A 0.9500
C15A C16A 1.378(17)
C15A H15A 0.9500
C16A H16A 0.9500
C21A C22A 1.385(8)
C21A C26A 1.390(10)
C22A C23A 1.409(10)
C23A C24A 1.366(10)
C23A H23A 0.9500
C24A C25A 1.373(10)
C24A H24A 0.9500
C25A C26A 1.373(11)
C25A H25A 0.9500
C26A H26A 0.9500
C31A C32A 1.382(8)
C31A C36A 1.399(10)
C32A C33A 1.387(10)
C33A C34A 1.366(10)
C33A H33A 0.9500
C34A C35A 1.365(10)
C34A H34A 0.9500
C35A C36A 1.365(11)
C35A H35A 0.9500
C36A H36A 0.9500

loop_
_geom_torsion_atom_site_label_1
_geom_torsion_atom_site_label_2
_geom_torsion_atom_site_label_3
_geom_torsion_atom_site_label_4
_geom_torsion
O1 B1 C1 C2 -175.6(7)
C11 B1 C1 C2 2.9(11)
O1 B1 C1 C6 6.4(12)
C11 B1 C1 C6 -175.2(7)
C6 C1 C2 C3 -1.7(10)
B1 C1 C2 C3 -179.8(7)
C6 C1 C2 S1 179.7(6)
B1 C1 C2 S1 1.6(10)
C12 S1 C2 C1 -5.4(7)
C12 S1 C2 C3 176.0(5)
C1 C2 C3 C4 0.5(11)
S1 C2 C3 C4 179.3(6)
C2 C3 C4 C5 0.5(12)
C3 C4 C5 C6 -0.3(12)
C4 C5 C6 C1 -0.9(13)
C2 C1 C6 C5 1.9(11)
B1 C1 C6 C5 -179.9(8)
O1 B1 C11 C12 176.1(7)
C1 B1 C11 C12 -2.4(11)
O1 B1 C11 C16 -4.3(12)
C1 B1 C11 C16 177.3(8)
C16 C11 C12 C13 -0.2(10)
B1 C11 C12 C13 179.4(7)
C16 C11 C12 S1 177.8(6)
B1 C11 C12 S1 -2.5(10)
C2 S1 C12 C11 5.8(7)
C2 S1 C12 C13 -176.1(6)
C11 C12 C13 C14 0.3(12)
S1 C12 C13 C14 -177.9(7)
C12 C13 C14 C15 -2.2(13)
C13 C14 C15 C16 4.0(14)
C14 C15 C16 C11 -3.9(14)
C12 C11 C16 C15 2.0(12)
B1 C11 C16 C15 -177.6(8)
O1 B2 C21 C22 -178.3(7)
C31 B2 C21 C22 0.9(11)
O1 B2 C21 C26 1.5(12)
C31 B2 C21 C26 -179.4(7)
C26 C21 C22 C23 -1.0(10)
B2 C21 C22 C23 178.8(8)
C26 C21 C22 S2 -179.2(6)
B2 C21 C22 S2 0.6(10)
C32 S2 C22 C21 -1.8(7)
C32 S2 C22 C23 179.9(6)
C21 C22 C23 C24 1.7(12)
S2 C22 C23 C24 -179.9(7)
C22 C23 C24 C25 -0.2(14)
C23 C24 C25 C26 -2.0(15)
C24 C25 C26 C21 2.9(15)
C22 C21 C26 C25 -1.4(13)
B2 C21 C26 C25 178.8(9)
O1 B2 C31 C32 178.5(6)
C21 B2 C31 C32 -0.7(10)
O1 B2 C31 C36 -5.0(11)
C21 B2 C31 C36 175.8(7)
C36 C31 C32 C33 1.6(9)
B2 C31 C32 C33 178.3(7)
C36 C31 C32 S2 -177.5(6)
B2 C31 C32 S2 -0.9(9)
C22 S2 C32 C31 1.9(6)
C22 S2 C32 C33 -177.2(6)
C31 C32 C33 C34 0.5(11)
S2 C32 C33 C34 179.7(7)
C32 C33 C34 C35 -1.2(13)
C33 C34 C35 C36 -0.2(13)
C34 C35 C36 C31 2.4(13)
C32 C31 C36 C35 -3.1(11)
B2 C31 C36 C35 -179.7(8)
B2A O1A B1A C11A 171.1(16)
B2A O1A B1A C1A -10(2)
B1A O1A B2A C21A 97.4(18)
B1A O1A B2A C31A -83.6(19)
O1A B1A C1A C2A -176.8(6)
C11A B1A C1A C2A 2.5(10)
O1A B1A C1A C6A 1.6(11)
C11A B1A C1A C6A -179.1(7)
C6A C1A C2A C3A -1.5(11)
B1A C1A C2A C3A 176.9(8)
C6A C1A C2A S1A -179.2(6)
B1A C1A C2A S1A -0.8(10)
C12A S1A C2A C1A -2.3(7)
C12A S1A C2A C3A 179.9(7)
C1A C2A C3A C4A 3.0(14)
S1A C2A C3A C4A -179.0(8)
C2A C3A C4A C5A -3.0(16)
C3A C4A C5A C6A 1.6(16)
C4A C5A C6A C1A -0.2(14)
C2A C1A C6A C5A 0.1(11)
B1A C1A C6A C5A -178.3(8)
O1A B1A C11A C12A 178.9(6)
C1A B1A C11A C12A -0.5(10)
O1A B1A C11A C16A -2.0(11)
C1A B1A C11A C16A 178.7(7)
C16A C11A C12A C13A -0.3(11)
B1A C11A C12A C13A 178.9(8)
C16A C11A C12A S1A 177.6(6)
B1A C11A C12A S1A -3.2(10)
C2A S1A C12A C11A 4.3(7)
C2A S1A C12A C13A -177.6(7)
C11A C12A C13A C14A 1.6(16)
S1A C12A C13A C14A -176.5(11)
C12A C13A C14A C15A -1(2)
C13A C14A C15A C16A -2(2)
C14A C15A C16A C11A 2.9(17)
C12A C11A C16A C15A -1.8(12)
B1A C11A C16A C15A 178.9(9)
O1A B2A C21A C22A 177.1(6)
C31A B2A C21A C22A -2.0(10)
O1A B2A C21A C26A -2.4(11)
C31A B2A C21A C26A 178.5(7)
C26A C21A C22A C23A 1.1(10)
B2A C21A C22A C23A -178.4(7)
C26A C21A C22A S2A -177.9(6)
B2A C21A C22A S2A 2.6(9)
C32A S2A C22A C21A -2.6(7)
C32A S2A C22A C23A 178.4(5)
C21A C22A C23A C24A -0.3(11)
S2A C22A C23A C24A 178.8(6)
C22A C23A C24A C25A -0.9(12)
C23A C24A C25A C26A 1.2(12)
C24A C25A C26A C21A -0.4(12)
C22A C21A C26A C25A -0.8(11)
B2A C21A C26A C25A 178.7(8)
O1A B2A C31A C32A -177.2(6)
C21A B2A C31A C32A 1.8(10)
O1A B2A C31A C36A 1.8(11)
C21A B2A C31A C36A -179.2(7)
C36A C31A C32A C33A 1.0(10)
B2A C31A C32A C33A -180.0(7)
C36A C31A C32A S2A 178.7(5)
B2A C31A C32A S2A -2.2(9)
C22A S2A C32A C31A 2.3(6)
C22A S2A C32A C33A -179.8(5)
C31A C32A C33A C34A -0.9(10)
S2A C32A C33A C34A -178.8(6)
C32A C33A C34A C35A 1.2(11)
C33A C34A C35A C36A -1.6(12)
C34A C35A C36A C31A 1.8(12)
C32A C31A C36A C35A -1.4(11)
B2A C31A C36A C35A 179.5(7)

_cod_database_fobs_code 2242917
